data_4335698
loop_
_publ_author_name
'Christopher M. Zall'
'Laura J. Clouston'
'Victor G. Young'
'Keying Ding'
'Hyun Jung Kim'
'Danylo Zherebetskyy'
'Yu-Sheng Chen'
'Eckhard Bill'
'Laura Gagliardi'
'Connie C. Lu'

_publ_section_title
;
 Mixed-Valent Dicobalt and Iron-Cobalt Complexes with High-Spin
 Configurations and Short Metal-Metal Bonds
;
_journal_name_full 'Inorganic Chemistry'
_journal_page_first 9216
_journal_page_last 9228
_journal_paper_doi 10.1021/ic400292g
_journal_volume 52
_journal_year 2013
_chemical_formula_moiety 'C45 H42 Co1.01 Fe0.99 N7'
_chemical_formula_sum 'C45 H42 Co1.01 Fe0.99 N7'
_chemical_formula_weight 795.66
_chemical_name_systematic
;
 ?
;
_space_group_crystal_system trigonal
_space_group_IT_number 148
_space_group_name_Hall '-R 3'
_space_group_name_H-M_alt 'R -3 :H'
_symmetry_space_group_name_Hall '-R 3'
_symmetry_space_group_name_H-M 'R -3 :H'
_atom_sites_solution_hydrogens geom
_audit_creation_method SHELXL-2013
_cell_angle_alpha 90
_cell_angle_beta 90
_cell_angle_gamma 120
_cell_formula_units_Z 6
_cell_length_a 14.9092(6)
_cell_length_b 14.9092(6)
_cell_length_c 29.1910(13)
_cell_measurement_reflns_used 9327
_cell_measurement_temperature 100(2)
_cell_measurement_theta_max 20.196
_cell_measurement_theta_min 2.461
_cell_volume 5619.4(4)
_computing_cell_refinement 'SAINT, Bruker'
_computing_data_collection 'APEX II, Bruker'
_computing_data_reduction 'SAINT, Bruker'
_computing_structure_refinement 'SHELXL-2013 (Sheldrick, 2013)'
_computing_structure_solution 'SHELXL-97 (Sheldrick, 2008)'
_diffrn_ambient_temperature 100(2)
_diffrn_measured_fraction_theta_full 0.996
_diffrn_measured_fraction_theta_max 0.987
_diffrn_measurement_device_type 'Bruker APEX II CCD'
_diffrn_measurement_method 'area detector, omega scans per phi'
_diffrn_radiation_type synchrotron
_diffrn_radiation_wavelength 0.4133
_diffrn_reflns_av_R_equivalents 0.0813
_diffrn_reflns_av_unetI/netI 0.0472
_diffrn_reflns_Laue_measured_fraction_full 0.996
_diffrn_reflns_Laue_measured_fraction_max 0.987
_diffrn_reflns_limit_h_max 24
_diffrn_reflns_limit_h_min -16
_diffrn_reflns_limit_k_max 13
_diffrn_reflns_limit_k_min -23
_diffrn_reflns_limit_l_max 45
_diffrn_reflns_limit_l_min -48
_diffrn_reflns_number 45843
_diffrn_reflns_point_group_measured_fraction_full 0.996
_diffrn_reflns_point_group_measured_fraction_max 0.987
_diffrn_reflns_theta_full 14.358
_diffrn_reflns_theta_max 20.298
_diffrn_reflns_theta_min 1.864
_diffrn_source '15 ID-B APS'
_exptl_absorpt_coefficient_mu 0.205
_exptl_absorpt_correction_type multi-scan
_exptl_absorpt_process_details 'SADABS, R. Blessing, 1995'
_exptl_crystal_colour brown
_exptl_crystal_density_diffrn 1.411
_exptl_crystal_description 'hexagonal plate'
_exptl_crystal_F_000 2484
_exptl_crystal_size_max 0.1
_exptl_crystal_size_mid 0.1
_exptl_crystal_size_min 0.1
_refine_diff_density_max 0.969
_refine_diff_density_min -0.300
_refine_diff_density_rms 0.069
_refine_ls_extinction_method none
_refine_ls_goodness_of_fit_ref 1.013
_refine_ls_hydrogen_treatment constr
_refine_ls_matrix_type full
_refine_ls_number_parameters 163
_refine_ls_number_reflns 6123
_refine_ls_number_restraints 0
_refine_ls_restrained_S_all 1.013
_refine_ls_R_factor_all 0.0625
_refine_ls_R_factor_gt 0.0377
_refine_ls_shift/su_max 0.000
_refine_ls_shift/su_mean 0.000
_refine_ls_structure_factor_coef Fsqd
_refine_ls_weighting_details
;
 w=1/[\s^2^(Fo^2^)+(0.0403P)^2^+5.4850P]
 where P=(Fo^2^+2Fc^2^)/3
;
_refine_ls_weighting_scheme calc
_refine_ls_wR_factor_gt 0.0891
_refine_ls_wR_factor_ref 0.1006
_reflns_Friedel_coverage 0.000
_reflns_number_gt 4475
_reflns_number_total 6123
_reflns_threshold_expression 'I > 2\s(I)'
_cod_data_source_file ic400292g_si_006.cif
_cod_data_source_block hex30
_cod_original_cell_volume 5619.4(5)
_cod_database_code 4335698
_shelx_space_group_comment
;
The symmetry employed for this shelxl refinement is uniquely defined
by the following loop, which should always be used as a source of
symmetry information in preference to the above space-group names.
They are only intended as comments.
;
_shelxl_version_number 2013-2

loop_
_space_group_symop_operation_xyz
'x, y, z'
'-y, x-y, z'
'-x+y, -x, z'
'x+2/3, y+1/3, z+1/3'
'-y+2/3, x-y+1/3, z+1/3'
'-x+y+2/3, -x+1/3, z+1/3'
'x+1/3, y+2/3, z+2/3'
'-y+1/3, x-y+2/3, z+2/3'
'-x+y+1/3, -x+2/3, z+2/3'
'-x, -y, -z'
'y, -x+y, -z'
'x-y, x, -z'
'-x+2/3, -y+1/3, -z+1/3'
'y+2/3, -x+y+1/3, -z+1/3'
'x-y+2/3, x+1/3, -z+1/3'
'-x+1/3, -y+2/3, -z+2/3'
'y+1/3, -x+y+2/3, -z+2/3'
'x-y+1/3, x+2/3, -z+2/3'

loop_
_atom_site_label
_atom_site_type_symbol
_atom_site_fract_x
_atom_site_fract_y
_atom_site_fract_z
_atom_site_U_iso_or_equiv
_atom_site_adp_type
_atom_site_occupancy
_atom_site_site_symmetry_order
_atom_site_calc_flag
_atom_site_refinement_flags_posn
_atom_site_refinement_flags_adp
_atom_site_refinement_flags_occupancy
Co1 Co 0.3333 0.6667 -0.08243(2) 0.01724(6) Uani 0.951 3 d S T P
Fe1 Fe 0.3333 0.6667 -0.08243(2) 0.01724(6) Uani 0.048 3 d S T P
Fe2 Fe 0.3333 0.6667 -0.00759(2) 0.01630(6) Uani 0.939 3 d S T P
Co2 Co 0.3333 0.6667 -0.00759(2) 0.01630(6) Uani 0.06 3 d S T P
N1 N 0.3333 0.6667 -0.15489(5) 0.0189(3) Uani 1 3 d S T P
N2 N 0.21702(8) 0.68912(9) -0.08639(3) 0.0237(2) Uani 1 1 d . . .
N3 N 0.20211(8) 0.67877(8) -0.00857(3) 0.01938(17) Uani 1 1 d . . .
C1 C 0.23580(10) 0.66378(11) -0.16728(4) 0.0262(2) Uani 1 1 d . . .
H1A H 0.1797 0.5907 -0.1695 0.031 Uiso 1 1 calc R U .
H1B H 0.2439 0.6961 -0.1978 0.031 Uiso 1 1 calc R U .
C2 C 0.20479(11) 0.71988(11) -0.13260(4) 0.0265(2) Uani 1 1 d . . .
H2A H 0.2492 0.7957 -0.1363 0.032 Uiso 1 1 calc R U .
H2B H 0.1319 0.7015 -0.1376 0.032 Uiso 1 1 calc R U .
C3 C 0.16930(9) 0.69501(9) -0.04964(4) 0.01983(19) Uani 1 1 d . . .
C4 C 0.08944(9) 0.72677(9) -0.05410(4) 0.01894(19) Uani 1 1 d . . .
C5 C -0.00283(9) 0.66476(9) -0.07754(4) 0.0233(2) Uani 1 1 d . . .
H5A H -0.0172 0.5994 -0.0892 0.028 Uiso 1 1 calc R U .
C6 C -0.07387(10) 0.69822(11) -0.08389(4) 0.0256(2) Uani 1 1 d . . .
H6A H -0.1367 0.6558 -0.0999 0.031 Uiso 1 1 calc R U .
C7 C -0.05287(10) 0.79347(11) -0.06683(4) 0.0266(2) Uani 1 1 d . . .
H7A H -0.1016 0.8161 -0.0708 0.032 Uiso 1 1 calc R U .
C8 C 0.03914(11) 0.85563(10) -0.04395(4) 0.0261(2) Uani 1 1 d . . .
H8A H 0.0537 0.9213 -0.0327 0.031 Uiso 1 1 calc R U .
C9 C 0.11030(9) 0.82267(9) -0.03738(4) 0.0214(2) Uani 1 1 d . . .
H9A H 0.1731 0.8655 -0.0215 0.026 Uiso 1 1 calc R U .
C10 C 0.14260(9) 0.65723(9) 0.03173(4) 0.01832(19) Uani 1 1 d . . .
C11 C 0.03390(9) 0.60484(9) 0.03325(4) 0.0210(2) Uani 1 1 d . . .
H11A H -0.0045 0.5851 0.0055 0.025 Uiso 1 1 calc R U .
C12 C -0.01814(10) 0.58161(10) 0.07486(4) 0.0247(2) Uani 1 1 d . . .
H12A H -0.0917 0.5472 0.0751 0.030 Uiso 1 1 calc R U .
C13 C 0.03559(11) 0.60794(10) 0.11603(4) 0.0262(2) Uani 1 1 d . . .
H13A H -0.0005 0.5920 0.1444 0.031 Uiso 1 1 calc R U .
C14 C 0.14283(11) 0.65795(10) 0.11507(4) 0.0249(2) Uani 1 1 d . . .
H14A H 0.1806 0.6752 0.1430 0.030 Uiso 1 1 calc R U .
C15 C 0.19566(9) 0.68302(9) 0.07356(4) 0.0213(2) Uani 1 1 d . . .
H15A H 0.2692 0.7184 0.0736 0.026 Uiso 1 1 calc R U .

loop_
_atom_site_aniso_label
_atom_site_aniso_U_11
_atom_site_aniso_U_22
_atom_site_aniso_U_33
_atom_site_aniso_U_23
_atom_site_aniso_U_13
_atom_site_aniso_U_12
Co1 0.02068(8) 0.02068(8) 0.01034(11) 0.000 0.000 0.01034(4)
Fe1 0.02068(8) 0.02068(8) 0.01034(11) 0.000 0.000 0.01034(4)
Fe2 0.01771(8) 0.01771(8) 0.01349(12) 0.000 0.000 0.00885(4)
Co2 0.01771(8) 0.01771(8) 0.01349(12) 0.000 0.000 0.00885(4)
N1 0.0219(4) 0.0219(4) 0.0129(7) 0.000 0.000 0.0109(2)
N2 0.0301(5) 0.0359(5) 0.0124(4) 0.0009(4) 0.0000(3) 0.0218(4)
N3 0.0227(4) 0.0267(4) 0.0125(4) -0.0006(3) 0.0000(3) 0.0151(4)
C1 0.0305(6) 0.0337(6) 0.0154(5) -0.0016(4) -0.0036(4) 0.0168(5)
C2 0.0349(6) 0.0387(7) 0.0143(5) 0.0004(4) -0.0020(4) 0.0245(6)
C3 0.0228(5) 0.0235(5) 0.0151(5) -0.0013(4) -0.0014(4) 0.0131(4)
C4 0.0215(5) 0.0214(5) 0.0155(4) 0.0010(4) -0.0001(4) 0.0119(4)
C5 0.0245(5) 0.0232(5) 0.0207(5) -0.0007(4) -0.0041(4) 0.0109(4)
C6 0.0219(5) 0.0340(6) 0.0201(5) 0.0047(4) -0.0017(4) 0.0132(5)
C7 0.0305(6) 0.0377(7) 0.0201(5) 0.0091(5) 0.0040(4) 0.0234(5)
C8 0.0338(6) 0.0255(5) 0.0243(6) 0.0039(4) 0.0043(5) 0.0187(5)
C9 0.0241(5) 0.0216(5) 0.0180(5) -0.0001(4) 0.0005(4) 0.0111(4)
C10 0.0230(5) 0.0209(5) 0.0148(4) -0.0004(3) 0.0005(3) 0.0138(4)
C11 0.0232(5) 0.0242(5) 0.0174(5) 0.0010(4) 0.0003(4) 0.0132(4)
C12 0.0264(5) 0.0274(5) 0.0217(5) 0.0043(4) 0.0057(4) 0.0145(5)
C13 0.0348(6) 0.0286(6) 0.0176(5) 0.0049(4) 0.0070(4) 0.0178(5)
C14 0.0357(6) 0.0266(5) 0.0140(5) 0.0001(4) -0.0011(4) 0.0168(5)
C15 0.0253(5) 0.0245(5) 0.0157(5) -0.0008(4) -0.0009(4) 0.0137(4)

loop_
_atom_type_symbol
_atom_type_description
_atom_type_scat_dispersion_real
_atom_type_scat_dispersion_imag
_atom_type_scat_source
C C 0.0000 0.0000 'International Tables Vol C Tables 4.2.6.8 and 6.1.1.4'
H H 0.0000 0.0000 'International Tables Vol C Tables 4.2.6.8 and 6.1.1.4'
N N 0.0000 0.0010 'International Tables Vol C Tables 4.2.6.8 and 6.1.1.4'
Fe Fe 0.1990 0.3060 'International Tables Vol C Tables 4.2.6.8 and 6.1.1.4'
Co Co 0.2160 0.3560 'International Tables Vol C Tables 4.2.6.8 and 6.1.1.4'

loop_
_geom_angle_atom_site_label_1
_geom_angle_atom_site_label_2
_geom_angle_atom_site_label_3
_geom_angle
_geom_angle_site_symmetry_1
_geom_angle_site_symmetry_3
N2 Co1 N2 119.643(6) 3_565 2_665
N2 Co1 N2 119.642(6) 3_565 .
N2 Co1 N2 119.643(6) 2_665 .
N2 Co1 N1 86.56(3) 3_565 .
N2 Co1 N1 86.56(3) 2_665 .
N2 Co1 N1 86.56(3) . .
N2 Co1 Fe2 93.44(3) 3_565 .
N2 Co1 Fe2 93.44(3) 2_665 .
N2 Co1 Fe2 93.44(3) . .
N1 Co1 Fe2 180.0 . .
N3 Fe2 N3 119.983(1) 3_565 .
N3 Fe2 N3 119.978(1) 3_565 2_665
N3 Fe2 N3 119.982(1) . 2_665
N3 Fe2 Co1 89.20(3) 3_565 .
N3 Fe2 Co1 89.20(3) . .
N3 Fe2 Co1 89.20(3) 2_665 .
C1 N1 C1 114.22(6) . 3_565
C1 N1 C1 114.22(6) . 2_665
C1 N1 C1 114.22(6) 3_565 2_665
C1 N1 Co1 104.16(8) . .
C1 N1 Co1 104.16(8) 3_565 .
C1 N1 Co1 104.16(8) 2_665 .
C3 N2 C2 125.06(11) . .
C3 N2 Co1 121.79(8) . .
C2 N2 Co1 111.92(8) . .
C3 N3 C10 122.26(10) . .
C3 N3 Fe2 118.09(7) . .
C10 N3 Fe2 119.16(7) . .
N1 C1 C2 112.67(10) . .
N2 C2 C1 108.68(10) . .
N2 C3 N3 116.89(10) . .
N2 C3 C4 119.66(10) . .
N3 C3 C4 123.26(10) . .
C9 C4 C5 119.55(11) . .
C9 C4 C3 119.49(10) . .
C5 C4 C3 120.82(10) . .
C6 C5 C4 120.23(11) . .
C7 C6 C5 119.86(12) . .
C8 C7 C6 120.02(11) . .
C7 C8 C9 120.46(12) . .
C8 C9 C4 119.87(11) . .
C15 C10 C11 117.48(10) . .
C15 C10 N3 117.39(10) . .
C11 C10 N3 124.94(10) . .
C12 C11 C10 120.78(11) . .
C13 C12 C11 121.03(12) . .
C14 C13 C12 118.83(11) . .
C13 C14 C15 120.54(11) . .
C14 C15 C10 121.32(11) . .

loop_
_geom_bond_atom_site_label_1
_geom_bond_atom_site_label_2
_geom_bond_distance
_geom_bond_site_symmetry_2
Co1 N2 1.9269(10) 3_565
Co1 N2 1.9269(10) 2_665
Co1 N2 1.9269(10) .
Co1 N1 2.1153(16) .
Co1 Fe2 2.1846(4) .
Fe2 N3 2.0528(10) 3_565
Fe2 N3 2.0528(9) .
Fe2 N3 2.0528(9) 2_665
N1 C1 1.4780(13) .
N1 C1 1.4780(13) 3_565
N1 C1 1.4780(13) 2_665
N2 C3 1.3144(15) .
N2 C2 1.4652(15) .
N3 C3 1.3614(14) .
N3 C10 1.4103(14) .
C1 C2 1.5246(18) .
C3 C4 1.4908(16) .
C4 C9 1.3910(16) .
C4 C5 1.3942(16) .
C5 C6 1.3905(17) .
C6 C7 1.3848(19) .
C7 C8 1.384(2) .
C8 C9 1.3874(17) .
C10 C15 1.4002(16) .
C10 C11 1.4045(16) .
C11 C12 1.3887(17) .
C12 C13 1.3877(18) .
C13 C14 1.3861(19) .
C14 C15 1.3908(17) .

loop_
_geom_torsion_atom_site_label_1
_geom_torsion_atom_site_label_2
_geom_torsion_atom_site_label_3
_geom_torsion_atom_site_label_4
_geom_torsion
_geom_torsion_site_symmetry_1
C1 N1 C1 C2 -80.90(18) 3_565
C1 N1 C1 C2 145.03(12) 2_665
Co1 N1 C1 C2 32.07(11) .
C3 N2 C2 C1 -157.69(12) .
Co1 N2 C2 C1 34.88(13) .
N1 C1 C2 N2 -45.37(15) .
C2 N2 C3 N3 -169.81(12) .
Co1 N2 C3 N3 -3.55(16) .
C2 N2 C3 C4 5.37(19) .
Co1 N2 C3 C4 171.63(8) .
C10 N3 C3 N2 -163.76(11) .
Fe2 N3 C3 N2 8.08(15) .
C10 N3 C3 C4 21.25(17) .
Fe2 N3 C3 C4 -166.91(8) .
N2 C3 C4 C9 -110.21(13) .
N3 C3 C4 C9 64.64(16) .
N2 C3 C4 C5 65.38(16) .
N3 C3 C4 C5 -119.76(13) .
C9 C4 C5 C6 -0.45(18) .
C3 C4 C5 C6 -176.05(11) .
C4 C5 C6 C7 -0.03(18) .
C5 C6 C7 C8 0.68(19) .
C6 C7 C8 C9 -0.85(19) .
C7 C8 C9 C4 0.36(18) .
C5 C4 C9 C8 0.29(17) .
C3 C4 C9 C8 175.94(11) .
C3 N3 C10 C15 -154.46(11) .
Fe2 N3 C10 C15 33.78(13) .
C3 N3 C10 C11 30.68(17) .
Fe2 N3 C10 C11 -141.09(9) .
C15 C10 C11 C12 1.18(16) .
N3 C10 C11 C12 176.04(11) .
C10 C11 C12 C13 -1.05(18) .
C11 C12 C13 C14 -0.17(19) .
C12 C13 C14 C15 1.22(19) .
C13 C14 C15 C10 -1.07(19) .
C11 C10 C15 C14 -0.13(17) .
N3 C10 C15 C14 -175.39(10) .
